data_4068779
loop_
_publ_author_name
'Lin, Yumei'
'Gong, Lei'
'Xu, Hui'
'He, Xumin'
'Wen, Ting Bin'
'Xia, Haiping'

_publ_section_title
;
 Nine-Membered Osmacycles Derived from Metathesis Reactions between
 Alkynes and an Osmafuran
;
_journal_issue 5
_journal_name_full Organometallics
_journal_page_first 1524
_journal_paper_doi 10.1021/om8010867
_journal_volume 28
_journal_year 2009
_chemical_formula_moiety 'C59 H51 Cl2 O2 Os P3,2CH2CL2'
_chemical_formula_sum 'C61 H55 Cl6 O2 Os P3'
_chemical_formula_weight 1315.86
_chemical_name_systematic
; 
 ? 
;
_space_group_IT_number 9
_symmetry_cell_setting monoclinic
_symmetry_space_group_name_Hall 'C -2yc'
_symmetry_space_group_name_H-M 'C 1 c 1'
_atom_sites_solution_hydrogens geom
_atom_sites_solution_primary direct
_atom_sites_solution_secondary difmap
_audit_creation_method SHELXL-97
_cell_angle_alpha 90.00
_cell_angle_beta 104.597(2)
_cell_angle_gamma 90.00
_cell_formula_units_Z 4
_cell_length_a 12.6801(3)
_cell_length_b 21.1499(4)
_cell_length_c 21.4017(4)
_cell_measurement_reflns_used 6925
_cell_measurement_temperature 173(2)
_cell_measurement_theta_max 29.2010
_cell_measurement_theta_min 2.1545
_cell_volume 5554.3(2)
_computing_structure_refinement 'SHELXL-97 (Sheldrick, 1997)'
_computing_structure_solution 'SHELXS-97 (Sheldrick, 1990)'
_diffrn_ambient_temperature 173(2)
_diffrn_measured_fraction_theta_full 0.999
_diffrn_measured_fraction_theta_max 0.999
_diffrn_radiation_monochromator graphite
_diffrn_radiation_source 'fine-focus sealed tube'
_diffrn_radiation_type MoK\a
_diffrn_radiation_wavelength 0.71073
_diffrn_reflns_av_R_equivalents 0.0440
_diffrn_reflns_av_sigmaI/netI 0.0838
_diffrn_reflns_limit_h_max 15
_diffrn_reflns_limit_h_min -15
_diffrn_reflns_limit_k_max 24
_diffrn_reflns_limit_k_min -25
_diffrn_reflns_limit_l_max 24
_diffrn_reflns_limit_l_min -25
_diffrn_reflns_number 16374
_diffrn_reflns_theta_full 25.00
_diffrn_reflns_theta_max 25.00
_diffrn_reflns_theta_min 2.16
_exptl_absorpt_coefficient_mu 2.715
_exptl_absorpt_correction_T_max 1.00000
_exptl_absorpt_correction_T_min 0.86842
_exptl_absorpt_correction_type multi-scan
_exptl_crystal_colour brownish
_exptl_crystal_density_diffrn 1.574
_exptl_crystal_density_method 'not measured'
_exptl_crystal_description block
_exptl_crystal_F_000 2640
_exptl_crystal_size_max 0.32
_exptl_crystal_size_mid 0.23
_exptl_crystal_size_min 0.18
_refine_diff_density_max 1.581
_refine_diff_density_min -0.561
_refine_diff_density_rms 0.083
_refine_ls_abs_structure_details 'Flack H D (1983), Acta Cryst. A39, 876-881'
_refine_ls_abs_structure_Flack -0.006(3)
_refine_ls_extinction_method none
_refine_ls_goodness_of_fit_ref 0.876
_refine_ls_hydrogen_treatment constr
_refine_ls_matrix_type full
_refine_ls_number_parameters 656
_refine_ls_number_reflns 7315
_refine_ls_number_restraints 14
_refine_ls_restrained_S_all 0.876
_refine_ls_R_factor_all 0.0386
_refine_ls_R_factor_gt 0.0278
_refine_ls_shift/su_max 0.003
_refine_ls_shift/su_mean 0.000
_refine_ls_structure_factor_coef Fsqd
_refine_ls_weighting_details 'calc w=1/[\s^2^(Fo^2^)+(0.0002P)^2^+0.0000P] where P=(Fo^2^+2Fc^2^)/3'
_refine_ls_weighting_scheme calc
_refine_ls_wR_factor_gt 0.0372
_refine_ls_wR_factor_ref 0.0385
_reflns_number_gt 5881
_reflns_number_total 7315
_reflns_threshold_expression >2sigma(I)
_cod_data_source_file om8010867_si_001.cif
_cod_data_source_block complex1
_cod_original_sg_symbol_H-M Cc
_cod_database_code 4068779

loop_
_symmetry_equiv_pos_as_xyz
'x, y, z'
'x, -y, z+1/2'
'x+1/2, y+1/2, z'
'x+1/2, -y+1/2, z+1/2'

loop_
_atom_site_label
_atom_site_type_symbol
_atom_site_fract_x
_atom_site_fract_y
_atom_site_fract_z
_atom_site_U_iso_or_equiv
_atom_site_adp_type
_atom_site_occupancy
_atom_site_symmetry_multiplicity
_atom_site_calc_flag
_atom_site_refinement_flags
_atom_site_disorder_assembly
_atom_site_disorder_group
Os1 Os 0.018830(13) 0.731822(10) 1.207450(10) 0.01857(5) Uani 1 1 d . . .
P1 P 0.13935(12) 0.81581(7) 1.23707(7) 0.0193(4) Uani 1 1 d . . .
P2 P 0.13182(13) 0.64971(7) 1.20864(7) 0.0221(4) Uani 1 1 d . . .
P3 P -0.09893(11) 0.72136(7) 1.39006(6) 0.0208(4) Uani 1 1 d . . .
Cl1 Cl -0.13960(12) 0.66450(7) 1.16738(7) 0.0280(4) Uani 1 1 d . . .
Cl1B Cl 0.11526(17) 0.92889(10) 1.60816(9) 0.0757(7) Uani 1 1 d . . .
Cl1A Cl 0.1489(2) 0.91437(10) 1.48063(9) 0.0879(8) Uani 1 1 d . . .
Cl2 Cl -0.00874(10) 0.76879(8) 1.09350(5) 0.0262(3) Uani 1 1 d . . .
O1 O -0.1143(3) 0.79443(17) 1.21759(16) 0.0229(10) Uani 1 1 d . . .
O2 O -0.2289(4) 0.8082(2) 1.2810(2) 0.0269(14) Uani 1 1 d . . .
C1 C 0.0124(4) 0.7164(2) 1.2947(2) 0.0180(13) Uani 1 1 d . . .
H1A H 0.0651 0.6903 1.3224 0.022 Uiso 1 1 calc R . .
C1S C 0.2032(5) 0.9380(4) 1.5590(3) 0.072(3) Uani 1 1 d . . .
H1SA H 0.2243 0.9830 1.5591 0.086 Uiso 1 1 calc R . .
H1SB H 0.2701 0.9132 1.5772 0.086 Uiso 1 1 calc R . .
C2 C -0.0720(4) 0.7444(2) 1.3171(2) 0.0167(14) Uani 1 1 d . . .
C3 C -0.1399(5) 0.7838(3) 1.2688(2) 0.0224(15) Uani 1 1 d . . .
C4 C -0.2930(5) 0.8502(3) 1.2314(3) 0.0380(18) Uani 1 1 d . . .
H4A H -0.3188 0.8272 1.1901 0.046 Uiso 1 1 calc R . .
H4B H -0.2484 0.8866 1.2244 0.046 Uiso 1 1 calc R . .
C5 C -0.3871(5) 0.8722(3) 1.2551(3) 0.051(2) Uani 1 1 d . . .
H5A H -0.4317 0.9011 1.2234 0.077 Uiso 1 1 calc R . .
H5B H -0.3605 0.8943 1.2963 0.077 Uiso 1 1 calc R . .
H5C H -0.4313 0.8358 1.2612 0.077 Uiso 1 1 calc R . .
C111 C 0.2186(4) 0.8479(3) 1.1838(2) 0.0218(14) Uani 1 1 d . . .
C112 C 0.2561(6) 0.8080(4) 1.1415(3) 0.027(2) Uani 1 1 d . . .
H11E H 0.2328 0.7651 1.1369 0.032 Uiso 1 1 calc R . .
C113 C 0.3264(5) 0.8301(3) 1.1066(3) 0.0401(18) Uani 1 1 d . . .
H11C H 0.3492 0.8031 1.0770 0.048 Uiso 1 1 calc R . .
C114 C 0.3634(5) 0.8917(4) 1.1150(3) 0.0429(19) Uani 1 1 d . . .
H11B H 0.4151 0.9060 1.0929 0.052 Uiso 1 1 calc R . .
C115 C 0.3273(5) 0.9323(3) 1.1545(3) 0.0385(17) Uani 1 1 d . . .
H11D H 0.3508 0.9751 1.1583 0.046 Uiso 1 1 calc R . .
C116 C 0.2554(5) 0.9103(3) 1.1891(2) 0.0299(15) Uani 1 1 d . . .
H11A H 0.2309 0.9384 1.2170 0.036 Uiso 1 1 calc R . .
C121 C 0.0569(5) 0.8858(3) 1.2458(3) 0.0244(16) Uani 1 1 d . . .
C122 C 0.0441(5) 0.9067(3) 1.3050(3) 0.0304(16) Uani 1 1 d . . .
H12A H 0.0811 0.8860 1.3438 0.036 Uiso 1 1 calc R . .
C123 C -0.0230(5) 0.9580(3) 1.3072(3) 0.0403(18) Uani 1 1 d . . .
H12B H -0.0354 0.9708 1.3472 0.048 Uiso 1 1 calc R . .
C124 C -0.0711(5) 0.9901(3) 1.2525(3) 0.0415(19) Uani 1 1 d . . .
H12E H -0.1131 1.0268 1.2549 0.050 Uiso 1 1 calc R . .
C125 C -0.0592(5) 0.9697(3) 1.1942(3) 0.0419(17) Uani 1 1 d . . .
H12D H -0.0937 0.9921 1.1560 0.050 Uiso 1 1 calc R . .
C126 C 0.0028(6) 0.9168(3) 1.1905(3) 0.038(2) Uani 1 1 d . . .
H12C H 0.0081 0.9017 1.1496 0.046 Uiso 1 1 calc R . .
C131 C 0.2450(4) 0.8142(2) 1.3146(2) 0.0178(13) Uani 1 1 d . . .
C132 C 0.3520(5) 0.8324(3) 1.3196(2) 0.0290(15) Uani 1 1 d . . .
H13E H 0.3715 0.8486 1.2826 0.035 Uiso 1 1 calc R . .
C133 C 0.4302(5) 0.8274(3) 1.3769(3) 0.0420(18) Uani 1 1 d . . .
H13B H 0.5027 0.8407 1.3795 0.050 Uiso 1 1 calc R . .
C134 C 0.4031(5) 0.8029(3) 1.4312(3) 0.0394(17) Uani 1 1 d . . .
H13D H 0.4572 0.7986 1.4707 0.047 Uiso 1 1 calc R . .
C135 C 0.2985(5) 0.7851(3) 1.4273(2) 0.0336(17) Uani 1 1 d . . .
H13A H 0.2791 0.7686 1.4642 0.040 Uiso 1 1 calc R . .
C136 C 0.2205(5) 0.7910(3) 1.3693(2) 0.0282(15) Uani 1 1 d . . .
H13C H 0.1477 0.7785 1.3672 0.034 Uiso 1 1 calc R . .
C211 C 0.0941(5) 0.5909(3) 1.1425(2) 0.0205(14) Uani 1 1 d . . .
C212 C 0.1403(5) 0.5316(3) 1.1495(3) 0.0295(16) Uani 1 1 d . . .
H21A H 0.1889 0.5204 1.1895 0.035 Uiso 1 1 calc R . .
C213 C 0.1181(5) 0.4879(3) 1.1000(3) 0.0322(16) Uani 1 1 d . . .
H21B H 0.1515 0.4474 1.1060 0.039 Uiso 1 1 calc R . .
C214 C 0.0478(5) 0.5032(3) 1.0423(3) 0.0304(15) Uani 1 1 d . . .
H21E H 0.0332 0.4735 1.0079 0.036 Uiso 1 1 calc R . .
C215 C -0.0017(5) 0.5615(3) 1.0342(2) 0.0308(16) Uani 1 1 d . . .
H21C H -0.0522 0.5718 0.9946 0.037 Uiso 1 1 calc R . .
C216 C 0.0224(5) 0.6052(3) 1.0841(2) 0.0281(16) Uani 1 1 d . . .
H21D H -0.0110 0.6457 1.0779 0.034 Uiso 1 1 calc R . .
C221 C 0.1339(5) 0.5935(2) 1.2755(2) 0.0205(13) Uani 1 1 d . . .
C222 C 0.0351(5) 0.5666(3) 1.2783(3) 0.0284(15) Uani 1 1 d . . .
H22C H -0.0294 0.5786 1.2471 0.034 Uiso 1 1 calc R . .
C223 C 0.0279(5) 0.5227(3) 1.3252(3) 0.0354(17) Uani 1 1 d . . .
H22E H -0.0402 0.5043 1.3258 0.042 Uiso 1 1 calc R . .
C224 C 0.1220(6) 0.5060(3) 1.3712(3) 0.0367(17) Uani 1 1 d . . .
H22D H 0.1186 0.4760 1.4038 0.044 Uiso 1 1 calc R . .
C225 C 0.2187(6) 0.5325(3) 1.3698(3) 0.0393(18) Uani 1 1 d . . .
H22B H 0.2826 0.5211 1.4016 0.047 Uiso 1 1 calc R . .
C226 C 0.2259(5) 0.5761(3) 1.3224(2) 0.0280(15) Uani 1 1 d . . .
H22A H 0.2945 0.5940 1.3222 0.034 Uiso 1 1 calc R . .
C231 C 0.2764(4) 0.6612(3) 1.2110(2) 0.0223(14) Uani 1 1 d . . .
C232 C 0.3498(5) 0.6863(3) 1.2636(3) 0.0287(15) Uani 1 1 d . . .
H23A H 0.3271 0.6955 1.3017 0.034 Uiso 1 1 calc R . .
C233 C 0.4568(5) 0.6986(3) 1.2619(3) 0.0427(17) Uani 1 1 d . . .
H23E H 0.5061 0.7162 1.2987 0.051 Uiso 1 1 calc R . .
C234 C 0.4920(5) 0.6856(3) 1.2080(4) 0.049(2) Uani 1 1 d . . .
H23B H 0.5654 0.6936 1.2074 0.059 Uiso 1 1 calc R . .
C235 C 0.4207(6) 0.6612(3) 1.1556(3) 0.0472(19) Uani 1 1 d . . .
H23C H 0.4443 0.6532 1.1176 0.057 Uiso 1 1 calc R . .
C236 C 0.3154(5) 0.6480(3) 1.1560(3) 0.0335(16) Uani 1 1 d . . .
H23D H 0.2678 0.6297 1.1190 0.040 Uiso 1 1 calc R . .
C311 C -0.1745(4) 0.7784(3) 1.4221(2) 0.0216(14) Uani 1 1 d . . .
C312 C -0.2533(5) 0.7621(4) 1.4523(3) 0.0296(16) Uani 1 1 d . . .
H31B H -0.2771 0.7195 1.4517 0.036 Uiso 1 1 calc R . .
C313 C -0.2992(5) 0.8082(4) 1.4842(3) 0.044(2) Uani 1 1 d . . .
H31C H -0.3538 0.7967 1.5054 0.053 Uiso 1 1 calc R . .
C314 C -0.2665(6) 0.8685(4) 1.4851(3) 0.045(2) Uani 1 1 d U . .
H31E H -0.2998 0.8995 1.5059 0.054 Uiso 1 1 calc R . .
C315 C -0.1867(5) 0.8860(3) 1.4568(3) 0.0425(18) Uani 1 1 d . . .
H31D H -0.1619 0.9285 1.4590 0.051 Uiso 1 1 calc R . .
C316 C -0.1420(5) 0.8405(3) 1.4246(2) 0.0354(18) Uani 1 1 d . . .
H31A H -0.0875 0.8525 1.4036 0.043 Uiso 1 1 calc R . .
C321 C -0.1681(4) 0.6463(3) 1.3799(2) 0.0239(14) Uani 1 1 d . . .
C322 C -0.1640(5) 0.6071(3) 1.4322(3) 0.041(2) Uani 1 1 d . . .
H32A H -0.1287 0.6210 1.4744 0.049 Uiso 1 1 calc R . .
C323 C -0.2110(5) 0.5481(3) 1.4232(3) 0.0437(18) Uani 1 1 d . . .
H32B H -0.2071 0.5211 1.4591 0.052 Uiso 1 1 calc R . .
C324 C -0.2631(5) 0.5283(3) 1.3626(3) 0.0470(19) Uani 1 1 d . . .
H32E H -0.2949 0.4874 1.3565 0.056 Uiso 1 1 calc R . .
C325 C -0.2700(5) 0.5671(3) 1.3105(3) 0.0415(18) Uani 1 1 d . . .
H32D H -0.3080 0.5534 1.2686 0.050 Uiso 1 1 calc R . .
C326 C -0.2220(5) 0.6256(3) 1.3187(3) 0.0342(17) Uani 1 1 d . . .
H32C H -0.2257 0.6521 1.2824 0.041 Uiso 1 1 calc R . .
C331 C 0.0241(4) 0.7076(3) 1.4531(2) 0.0219(14) Uani 1 1 d . . .
C332 C 0.0574(5) 0.7483(3) 1.5052(2) 0.0292(16) Uani 1 1 d . . .
H33B H 0.0156 0.7850 1.5078 0.035 Uiso 1 1 calc R . .
C333 C 0.1502(5) 0.7361(3) 1.5534(2) 0.0386(16) Uani 1 1 d . . .
H33A H 0.1722 0.7647 1.5885 0.046 Uiso 1 1 calc R . .
C334 C 0.2108(5) 0.6830(3) 1.5509(3) 0.0395(18) Uani 1 1 d . . .
H33C H 0.2736 0.6744 1.5848 0.047 Uiso 1 1 calc R . .
C335 C 0.1812(5) 0.6421(3) 1.4996(3) 0.0332(16) Uani 1 1 d . . .
H33E H 0.2240 0.6056 1.4977 0.040 Uiso 1 1 calc R . .
C336 C 0.0890(5) 0.6543(3) 1.4509(3) 0.0288(16) Uani 1 1 d . . .
H33D H 0.0690 0.6261 1.4153 0.035 Uiso 1 1 calc R . .
C2S C -0.0364(13) 0.8742(6) 0.9713(6) 0.047(4) Uiso 0.571(15) 1 d PD A 1
H2SA H 0.0023 0.8434 1.0039 0.056 Uiso 0.571(15) 1 calc PR A 1
H2SB H -0.1103 0.8567 0.9533 0.056 Uiso 0.571(15) 1 calc PR A 1
Cl2A Cl -0.0557(6) 0.94834(19) 1.01795(19) 0.0564(15) Uiso 0.571(15) 1 d PD A 1
Cl2B Cl 0.0258(4) 0.8721(3) 0.9116(3) 0.0637(18) Uiso 0.571(15) 1 d PD A 1
C3S C 0.041(2) 0.8930(10) 0.9964(9) 0.086(8) Uiso 0.429(15) 1 d PD A 2
H3SA H 0.0102 0.8541 1.0107 0.103 Uiso 0.429(15) 1 calc PR A 2
H3SB H 0.1191 0.8952 1.0194 0.103 Uiso 0.429(15) 1 calc PR A 2
Cl3A Cl -0.0128(9) 0.9452(3) 1.0120(3) 0.059(2) Uiso 0.429(15) 1 d PD A 2
Cl3B Cl 0.0291(7) 0.8896(5) 0.9200(5) 0.098(3) Uiso 0.429(15) 1 d PD A 2

loop_
_atom_site_aniso_label
_atom_site_aniso_U_11
_atom_site_aniso_U_22
_atom_site_aniso_U_33
_atom_site_aniso_U_23
_atom_site_aniso_U_13
_atom_site_aniso_U_12
Os1 0.01975(11) 0.02063(10) 0.01471(9) 0.0003(2) 0.00319(7) 0.0015(2)
P1 0.0184(10) 0.0213(10) 0.0174(8) 0.0009(7) 0.0031(7) 0.0009(7)
P2 0.0247(10) 0.0236(10) 0.0174(8) -0.0016(7) 0.0043(8) 0.0015(8)
P3 0.0207(8) 0.0253(10) 0.0165(7) 0.0003(7) 0.0048(6) 0.0004(7)
Cl1 0.0247(10) 0.0312(10) 0.0263(8) 0.0000(7) 0.0031(7) -0.0035(7)
Cl1B 0.0730(16) 0.0942(18) 0.0704(13) 0.0300(12) 0.0376(12) 0.0167(13)
Cl1A 0.128(2) 0.0805(17) 0.0589(12) -0.0297(12) 0.0305(13) -0.0477(15)
Cl2 0.0307(8) 0.0309(9) 0.0152(7) 0.0043(8) 0.0026(6) 0.0001(9)
O1 0.028(2) 0.031(3) 0.0122(19) 0.0091(18) 0.0096(18) 0.0010(18)
O2 0.027(3) 0.032(3) 0.024(3) 0.012(2) 0.010(2) 0.014(3)
C1 0.018(3) 0.018(4) 0.018(3) -0.004(2) 0.003(2) -0.005(2)
C1S 0.048(5) 0.132(8) 0.036(4) 0.025(4) 0.013(4) -0.018(5)
C2 0.015(3) 0.026(4) 0.011(2) 0.005(2) 0.005(2) 0.000(2)
C3 0.021(4) 0.022(4) 0.025(3) -0.008(3) 0.006(3) -0.004(3)
C4 0.043(5) 0.046(5) 0.025(4) 0.013(3) 0.009(3) 0.018(4)
C5 0.046(5) 0.063(6) 0.047(4) 0.000(4) 0.016(4) 0.033(4)
C111 0.021(4) 0.027(4) 0.016(3) 0.004(3) 0.001(3) -0.001(3)
C112 0.029(5) 0.040(5) 0.014(4) 0.008(4) 0.012(3) -0.005(4)
C113 0.042(5) 0.061(6) 0.019(3) -0.004(3) 0.010(3) -0.004(4)
C114 0.042(5) 0.061(6) 0.031(4) 0.005(4) 0.019(4) -0.015(4)
C115 0.046(5) 0.033(4) 0.035(4) 0.014(3) 0.007(3) -0.011(3)
C116 0.033(4) 0.025(4) 0.029(3) 0.003(3) 0.002(3) -0.008(3)
C121 0.025(4) 0.030(4) 0.019(4) -0.007(3) 0.009(3) -0.004(3)
C122 0.025(4) 0.035(4) 0.029(4) -0.004(3) 0.003(3) -0.011(3)
C123 0.042(5) 0.040(5) 0.041(4) -0.014(4) 0.015(4) 0.006(4)
C124 0.043(5) 0.027(4) 0.053(5) -0.007(4) 0.008(4) 0.011(3)
C125 0.042(5) 0.037(4) 0.047(4) 0.004(4) 0.010(4) 0.014(3)
C126 0.037(6) 0.047(5) 0.033(5) 0.003(4) 0.013(5) 0.022(5)
C131 0.021(4) 0.020(3) 0.013(3) 0.000(2) 0.006(3) 0.006(3)
C132 0.028(4) 0.043(4) 0.015(3) 0.004(3) 0.003(3) -0.001(3)
C133 0.016(4) 0.075(6) 0.032(4) 0.006(4) 0.000(3) -0.008(4)
C134 0.040(5) 0.053(5) 0.020(4) 0.002(3) -0.001(3) -0.004(4)
C135 0.035(4) 0.046(5) 0.019(3) -0.001(3) 0.004(3) -0.013(3)
C136 0.027(4) 0.031(4) 0.026(3) 0.001(3) 0.006(3) -0.009(3)
C211 0.030(4) 0.017(4) 0.015(3) -0.002(3) 0.006(3) 0.005(3)
C212 0.038(4) 0.030(4) 0.017(3) -0.006(3) 0.001(3) 0.002(3)
C213 0.043(4) 0.026(4) 0.030(4) -0.010(3) 0.014(3) 0.003(3)
C214 0.042(4) 0.024(4) 0.026(3) -0.011(3) 0.010(3) -0.004(3)
C215 0.034(4) 0.040(4) 0.020(3) -0.010(3) 0.008(3) -0.008(3)
C216 0.033(4) 0.028(4) 0.024(3) -0.001(3) 0.007(3) -0.005(3)
C221 0.026(4) 0.020(3) 0.015(3) 0.002(3) 0.006(3) 0.006(3)
C222 0.022(4) 0.030(4) 0.029(4) -0.001(3) -0.002(3) 0.006(3)
C223 0.052(5) 0.023(4) 0.036(4) 0.008(3) 0.020(4) 0.009(3)
C224 0.055(5) 0.029(4) 0.029(4) 0.012(3) 0.016(4) 0.014(4)
C225 0.051(5) 0.036(4) 0.027(4) 0.014(3) 0.003(3) 0.014(4)
C226 0.032(4) 0.028(4) 0.024(3) 0.004(3) 0.005(3) 0.000(3)
C231 0.019(4) 0.022(4) 0.026(3) 0.009(3) 0.004(3) 0.004(3)
C232 0.031(4) 0.021(4) 0.031(4) 0.001(3) 0.004(3) 0.003(3)
C233 0.030(4) 0.038(4) 0.055(4) -0.006(3) 0.002(4) -0.010(3)
C234 0.028(6) 0.053(5) 0.068(4) 0.001(5) 0.017(5) 0.001(4)
C235 0.043(5) 0.039(5) 0.068(5) -0.005(4) 0.030(4) 0.004(4)
C236 0.037(4) 0.037(4) 0.026(4) 0.001(3) 0.009(3) 0.005(3)
C311 0.028(3) 0.020(4) 0.018(3) 0.004(3) 0.007(3) 0.007(3)
C312 0.024(5) 0.041(5) 0.021(3) 0.003(3) 0.001(3) 0.008(4)
C313 0.022(4) 0.081(6) 0.030(4) 0.003(4) 0.010(3) 0.008(4)
C314 0.046(2) 0.046(2) 0.045(2) -0.0011(10) 0.0115(11) 0.0021(10)
C315 0.058(5) 0.030(5) 0.034(4) 0.007(3) 0.002(4) 0.009(4)
C316 0.053(5) 0.042(5) 0.017(3) 0.003(3) 0.019(3) 0.011(4)
C321 0.021(4) 0.029(4) 0.023(3) -0.004(3) 0.009(3) -0.009(3)
C322 0.047(5) 0.041(5) 0.035(4) 0.006(4) 0.010(4) -0.004(4)
C323 0.042(5) 0.035(5) 0.052(4) 0.014(4) 0.009(4) -0.012(4)
C324 0.033(4) 0.035(5) 0.071(5) -0.012(4) 0.011(4) -0.019(3)
C325 0.041(5) 0.032(4) 0.045(4) -0.003(4) 0.001(4) -0.010(4)
C326 0.041(4) 0.028(4) 0.030(4) -0.003(3) 0.003(3) -0.006(3)
C331 0.030(4) 0.030(4) 0.009(3) 0.007(3) 0.010(3) -0.001(3)
C332 0.041(4) 0.030(5) 0.015(3) 0.001(3) 0.005(3) -0.005(3)
C333 0.044(4) 0.043(4) 0.023(3) 0.000(3) -0.002(3) -0.020(4)
C334 0.032(5) 0.062(6) 0.023(4) 0.018(4) 0.002(3) -0.002(4)
C335 0.024(4) 0.044(5) 0.029(4) 0.015(3) 0.002(3) 0.006(3)
C336 0.034(4) 0.032(4) 0.021(3) -0.001(3) 0.010(3) -0.003(3)

loop_
_atom_type_symbol
_atom_type_description
_atom_type_scat_dispersion_real
_atom_type_scat_dispersion_imag
_atom_type_scat_source
C C 0.0033 0.0016 'International Tables Vol C Tables 4.2.6.8 and 6.1.1.4'
H H 0.0000 0.0000 'International Tables Vol C Tables 4.2.6.8 and 6.1.1.4'
O O 0.0106 0.0060 'International Tables Vol C Tables 4.2.6.8 and 6.1.1.4'
P P 0.1023 0.0942 'International Tables Vol C Tables 4.2.6.8 and 6.1.1.4'
Cl Cl 0.1484 0.1585 'International Tables Vol C Tables 4.2.6.8 and 6.1.1.4'
Os Os -1.2165 7.6030 'International Tables Vol C Tables 4.2.6.8 and 6.1.1.4'

loop_
_geom_angle_atom_site_label_1
_geom_angle_atom_site_label_2
_geom_angle_atom_site_label_3
_geom_angle
C1 Os1 O1 77.53(17)
C1 Os1 P2 92.35(16)
O1 Os1 P2 165.31(10)
C1 Os1 P1 92.92(15)
O1 Os1 P1 88.93(10)
P2 Os1 P1 102.36(6)
C1 Os1 Cl1 90.54(15)
O1 Os1 Cl1 78.53(10)
P2 Os1 Cl1 91.10(6)
P1 Os1 Cl1 165.95(5)
C1 Os1 Cl2 166.72(16)
O1 Os1 Cl2 89.19(9)
P2 Os1 Cl2 100.65(5)
P1 Os1 Cl2 87.01(5)
Cl1 Os1 Cl2 86.51(5)
C111 P1 C121 100.3(3)
C111 P1 C131 100.3(2)
C121 P1 C131 102.9(2)
C111 P1 Os1 122.71(19)
C121 P1 Os1 106.8(2)
C131 P1 Os1 120.51(18)
C231 P2 C211 100.0(3)
C231 P2 C221 104.0(2)
C211 P2 C221 96.3(2)
C231 P2 Os1 121.82(19)
C211 P2 Os1 117.92(19)
C221 P2 Os1 112.89(18)
C2 P3 C311 113.6(3)
C2 P3 C321 109.7(2)
C311 P3 C321 110.5(3)
C2 P3 C331 112.6(2)
C311 P3 C331 105.5(2)
C321 P3 C331 104.5(3)
C3 O1 Os1 110.9(3)
C3 O2 C4 116.1(5)
C2 C1 Os1 118.8(3)
Cl1A C1S Cl1B 113.7(4)
C1 C2 C3 111.6(4)
C1 C2 P3 121.4(4)
C3 C2 P3 126.1(4)
O1 C3 O2 122.0(5)
O1 C3 C2 120.0(5)
O2 C3 C2 118.1(5)
O2 C4 C5 107.0(5)
C116 C111 C112 117.4(6)
C116 C111 P1 121.7(4)
C112 C111 P1 120.4(5)
C113 C112 C111 120.9(7)
C114 C113 C112 119.6(7)
C115 C114 C113 121.3(6)
C114 C115 C116 119.1(6)
C115 C116 C111 121.7(6)
C126 C121 C122 119.0(6)
C126 C121 P1 117.8(5)
C122 C121 P1 123.1(5)
C123 C122 C121 119.5(6)
C124 C123 C122 120.6(6)
C123 C124 C125 120.1(6)
C124 C125 C126 120.2(6)
C121 C126 C125 120.3(6)
C136 C131 C132 117.4(5)
C136 C131 P1 120.1(4)
C132 C131 P1 122.4(4)
C133 C132 C131 121.3(6)
C132 C133 C134 120.0(6)
C135 C134 C133 119.6(6)
C134 C135 C136 119.7(5)
C131 C136 C135 122.1(5)
C212 C211 C216 117.5(5)
C212 C211 P2 120.5(4)
C216 C211 P2 122.0(4)
C211 C212 C213 121.8(5)
C214 C213 C212 119.7(6)
C213 C214 C215 119.9(5)
C214 C215 C216 119.7(5)
C211 C216 C215 121.2(6)
C226 C221 C222 117.6(5)
C226 C221 P2 125.2(5)
C222 C221 P2 117.2(4)
C223 C222 C221 122.0(6)
C222 C223 C224 118.9(6)
C225 C224 C223 119.9(6)
C224 C225 C226 121.1(6)
C221 C226 C225 120.5(6)
C232 C231 C236 116.9(5)
C232 C231 P2 122.6(4)
C236 C231 P2 120.4(4)
C231 C232 C233 120.9(6)
C234 C233 C232 121.0(6)
C235 C234 C233 119.0(6)
C234 C235 C236 121.5(7)
C235 C236 C231 120.8(6)
C312 C311 C316 118.1(6)
C312 C311 P3 122.8(5)
C316 C311 P3 118.5(5)
C311 C312 C313 120.1(7)
C314 C313 C312 120.3(7)
C313 C314 C315 121.1(8)
C314 C315 C316 118.5(7)
C311 C316 C315 121.8(6)
C322 C321 C326 119.0(6)
C322 C321 P3 120.8(4)
C326 C321 P3 120.1(4)
C323 C322 C321 120.3(6)
C324 C323 C322 120.0(6)
C323 C324 C325 120.4(6)
C324 C325 C326 120.0(6)
C325 C326 C321 120.2(6)
C332 C331 C336 117.6(5)
C332 C331 P3 122.0(4)
C336 C331 P3 120.4(4)
C333 C332 C331 121.0(6)
C334 C333 C332 120.4(6)
C333 C334 C335 120.3(6)
C334 C335 C336 119.6(6)
C335 C336 C331 121.2(6)
Cl2B C2S Cl2A 125.0(7)
Cl3A C3S Cl3B 110.8(14)
C3S Cl3A Cl3B 37.6(9)
C3S Cl3B Cl3A 31.6(7)

loop_
_geom_bond_atom_site_label_1
_geom_bond_atom_site_label_2
_geom_bond_distance
Os1 C1 1.918(5)
Os1 O1 2.199(4)
Os1 P2 2.2475(16)
Os1 P1 2.3247(16)
Os1 Cl1 2.4351(15)
Os1 Cl2 2.5002(11)
P1 C111 1.830(6)
P1 C121 1.848(6)
P1 C131 1.851(5)
P2 C231 1.838(6)
P2 C211 1.854(5)
P2 C221 1.854(5)
P3 C2 1.749(5)
P3 C311 1.781(6)
P3 C321 1.801(6)
P3 C331 1.810(5)
Cl1B C1S 1.726(6)
Cl1A C1S 1.719(6)
O1 C3 1.239(6)
O2 C3 1.324(7)
O2 C4 1.462(6)
C1 C2 1.409(6)
C2 C3 1.434(7)
C4 C5 1.484(8)
C111 C116 1.393(7)
C111 C112 1.406(9)
C112 C113 1.381(8)
C113 C114 1.381(8)
C114 C115 1.362(8)
C115 C116 1.392(8)
C121 C126 1.375(7)
C121 C122 1.390(7)
C122 C123 1.387(8)
C123 C124 1.356(8)
C124 C125 1.364(8)
C125 C126 1.382(8)
C131 C136 1.376(7)
C131 C132 1.389(7)
C132 C133 1.373(7)
C133 C134 1.393(7)
C134 C135 1.361(8)
C135 C136 1.384(6)
C211 C212 1.378(7)
C211 C216 1.381(7)
C212 C213 1.379(7)
C213 C214 1.367(7)
C214 C215 1.374(7)
C215 C216 1.387(7)
C221 C226 1.383(7)
C221 C222 1.392(7)
C222 C223 1.387(7)
C223 C224 1.388(8)
C224 C225 1.356(8)
C225 C226 1.390(7)
C231 C232 1.374(7)
C231 C236 1.414(7)
C232 C233 1.391(7)
C233 C234 1.364(9)
C234 C235 1.354(9)
C235 C236 1.366(9)
C311 C312 1.364(9)
C311 C316 1.373(7)
C312 C313 1.397(9)
C313 C314 1.340(9)
C314 C315 1.355(9)
C315 C316 1.386(8)
C321 C322 1.383(7)
C321 C326 1.386(7)
C322 C323 1.376(8)
C323 C324 1.364(7)
C324 C325 1.370(8)
C325 C326 1.371(7)
C331 C332 1.388(7)
C331 C336 1.403(7)
C332 C333 1.380(7)
C333 C334 1.369(8)
C334 C335 1.375(8)
C335 C336 1.381(7)
C2S Cl2B 1.662(13)
C2S Cl2A 1.908(14)
C3S Cl3A 1.383(19)
C3S Cl3B 1.607(17)
Cl3A Cl3B 2.464(17)

loop_
_geom_torsion_atom_site_label_1
_geom_torsion_atom_site_label_2
_geom_torsion_atom_site_label_3
_geom_torsion_atom_site_label_4
_geom_torsion
C1 Os1 P1 C111 163.9(3)
O1 Os1 P1 C111 -118.7(2)
P2 Os1 P1 C111 70.8(2)
Cl1 Os1 P1 C111 -92.1(3)
Cl2 Os1 P1 C111 -29.4(2)
C1 Os1 P1 C121 -81.5(2)
O1 Os1 P1 C121 -4.1(2)
P2 Os1 P1 C121 -174.56(19)
Cl1 Os1 P1 C121 22.6(3)
Cl2 Os1 P1 C121 85.19(19)
C1 Os1 P1 C131 35.2(2)
O1 Os1 P1 C131 112.7(2)
P2 Os1 P1 C131 -57.8(2)
Cl1 Os1 P1 C131 139.3(3)
Cl2 Os1 P1 C131 -158.1(2)
C1 Os1 P2 C231 -107.9(3)
O1 Os1 P2 C231 -153.8(4)
P1 Os1 P2 C231 -14.4(2)
Cl1 Os1 P2 C231 161.5(2)
Cl2 Os1 P2 C231 74.9(2)
C1 Os1 P2 C211 128.1(3)
O1 Os1 P2 C211 82.1(4)
P1 Os1 P2 C211 -138.4(2)
Cl1 Os1 P2 C211 37.5(2)
Cl2 Os1 P2 C211 -49.2(2)
C1 Os1 P2 C221 17.0(2)
O1 Os1 P2 C221 -29.0(5)
P1 Os1 P2 C221 110.5(2)
Cl1 Os1 P2 C221 -73.6(2)
Cl2 Os1 P2 C221 -160.3(2)
C1 Os1 O1 C3 -9.4(4)
P2 Os1 O1 C3 37.9(6)
P1 Os1 O1 C3 -102.7(3)
Cl1 Os1 O1 C3 83.7(3)
Cl2 Os1 O1 C3 170.3(3)
O1 Os1 C1 C2 5.9(4)
P2 Os1 C1 C2 -163.3(4)
P1 Os1 C1 C2 94.2(4)
Cl1 Os1 C1 C2 -72.2(4)
Cl2 Os1 C1 C2 4.8(10)
Os1 C1 C2 C3 -2.3(6)
Os1 C1 C2 P3 167.9(3)
C311 P3 C2 C1 160.2(4)
C321 P3 C2 C1 -75.6(5)
C331 P3 C2 C1 40.3(5)
C311 P3 C2 C3 -31.2(6)
C321 P3 C2 C3 93.0(5)
C331 P3 C2 C3 -151.0(4)
Os1 O1 C3 O2 -169.1(4)
Os1 O1 C3 C2 11.5(6)
C4 O2 C3 O1 -2.0(8)
C4 O2 C3 C2 177.5(5)
C1 C2 C3 O1 -7.1(7)
P3 C2 C3 O1 -176.6(4)
C1 C2 C3 O2 173.4(5)
P3 C2 C3 O2 3.9(7)
C3 O2 C4 C5 -179.5(5)
C121 P1 C111 C116 36.4(5)
C131 P1 C111 C116 -68.9(5)
Os1 P1 C111 C116 154.2(4)
C121 P1 C111 C112 -151.8(5)
C131 P1 C111 C112 102.9(5)
Os1 P1 C111 C112 -33.9(6)
C116 C111 C112 C113 -0.2(9)
P1 C111 C112 C113 -172.4(5)
C111 C112 C113 C114 2.3(10)
C112 C113 C114 C115 -3.7(10)
C113 C114 C115 C116 3.0(9)
C114 C115 C116 C111 -0.8(9)
C112 C111 C116 C115 -0.5(8)
P1 C111 C116 C115 171.5(4)
C111 P1 C121 C126 49.6(6)
C131 P1 C121 C126 152.8(5)
Os1 P1 C121 C126 -79.4(5)
C111 P1 C121 C122 -132.8(5)
C131 P1 C121 C122 -29.6(6)
Os1 P1 C121 C122 98.2(5)
C126 C121 C122 C123 0.3(9)
P1 C121 C122 C123 -177.2(5)
C121 C122 C123 C124 -3.9(10)
C122 C123 C124 C125 4.0(10)
C123 C124 C125 C126 -0.7(10)
C122 C121 C126 C125 2.9(10)
P1 C121 C126 C125 -179.4(6)
C124 C125 C126 C121 -2.8(11)
C111 P1 C131 C136 -178.2(4)
C121 P1 C131 C136 78.6(5)
Os1 P1 C131 C136 -40.1(5)
C111 P1 C131 C132 -2.1(5)
C121 P1 C131 C132 -105.3(5)
Os1 P1 C131 C132 136.0(4)
C136 C131 C132 C133 -0.1(8)
P1 C131 C132 C133 -176.3(5)
C131 C132 C133 C134 1.0(10)
C132 C133 C134 C135 -1.2(10)
C133 C134 C135 C136 0.6(10)
C132 C131 C136 C135 -0.5(8)
P1 C131 C136 C135 175.8(5)
C134 C135 C136 C131 0.3(9)
C231 P2 C211 C212 64.5(5)
C221 P2 C211 C212 -41.0(5)
Os1 P2 C211 C212 -161.1(4)
C231 P2 C211 C216 -113.2(5)
C221 P2 C211 C216 141.3(5)
Os1 P2 C211 C216 21.2(6)
C216 C211 C212 C213 1.1(9)
P2 C211 C212 C213 -176.7(5)
C211 C212 C213 C214 -0.5(10)
C212 C213 C214 C215 -1.0(9)
C213 C214 C215 C216 1.8(9)
C212 C211 C216 C215 -0.3(9)
P2 C211 C216 C215 177.5(4)
C214 C215 C216 C211 -1.1(9)
C231 P2 C221 C226 11.2(5)
C211 P2 C221 C226 113.2(5)
Os1 P2 C221 C226 -122.9(4)
C231 P2 C221 C222 -168.3(4)
C211 P2 C221 C222 -66.4(5)
Os1 P2 C221 C222 57.6(5)
C226 C221 C222 C223 -1.4(8)
P2 C221 C222 C223 178.2(4)
C221 C222 C223 C224 1.0(9)
C222 C223 C224 C225 -0.1(9)
C223 C224 C225 C226 -0.5(9)
C222 C221 C226 C225 0.8(8)
P2 C221 C226 C225 -178.7(4)
C224 C225 C226 C221 0.1(9)
C211 P2 C231 C232 -160.7(5)
C221 P2 C231 C232 -61.5(5)
Os1 P2 C231 C232 67.3(5)
C211 P2 C231 C236 23.6(5)
C221 P2 C231 C236 122.8(5)
Os1 P2 C231 C236 -108.4(5)
C236 C231 C232 C233 0.6(8)
P2 C231 C232 C233 -175.3(4)
C231 C232 C233 C234 -0.3(9)
C232 C233 C234 C235 0.8(9)
C233 C234 C235 C236 -1.6(10)
C234 C235 C236 C231 1.9(10)
C232 C231 C236 C235 -1.4(9)
P2 C231 C236 C235 174.6(5)
C2 P3 C311 C312 142.0(5)
C321 P3 C311 C312 18.3(5)
C331 P3 C311 C312 -94.2(5)
C2 P3 C311 C316 -47.2(5)
C321 P3 C311 C316 -170.9(4)
C331 P3 C311 C316 76.6(5)
C316 C311 C312 C313 0.4(8)
P3 C311 C312 C313 171.2(4)
C311 C312 C313 C314 0.4(10)
C312 C313 C314 C315 -1.8(10)
C313 C314 C315 C316 2.4(10)
C312 C311 C316 C315 0.3(8)
P3 C311 C316 C315 -170.9(4)
C314 C315 C316 C311 -1.7(9)
C2 P3 C321 C322 156.4(5)
C311 P3 C321 C322 -77.6(6)
C331 P3 C321 C322 35.5(6)
C2 P3 C321 C326 -20.4(6)
C311 P3 C321 C326 105.5(5)
C331 P3 C321 C326 -141.4(5)
C326 C321 C322 C323 1.3(10)
P3 C321 C322 C323 -175.6(5)
C321 C322 C323 C324 -0.9(10)
C322 C323 C324 C325 -0.5(10)
C323 C324 C325 C326 1.6(10)
C324 C325 C326 C321 -1.2(10)
C322 C321 C326 C325 -0.3(9)
P3 C321 C326 C325 176.6(5)
C2 P3 C331 C332 108.9(5)
C311 P3 C331 C332 -15.5(5)
C321 P3 C331 C332 -132.1(4)
C2 P3 C331 C336 -71.9(5)
C311 P3 C331 C336 163.7(5)
C321 P3 C331 C336 47.1(5)
C336 C331 C332 C333 -0.7(8)
P3 C331 C332 C333 178.6(4)
C331 C332 C333 C334 -0.7(9)
C332 C333 C334 C335 1.5(10)
C333 C334 C335 C336 -0.9(9)
C334 C335 C336 C331 -0.5(9)
C332 C331 C336 C335 1.3(8)
P3 C331 C336 C335 -178.0(4)
